data_7107207
loop_
_publ_author_name
'Jing-Yuan Xu'
'Hai-Bin Song'
'Gong-Feng Xu'
'Xin Qiao'
'Shi-Ping Yan'
'Dai-Zheng Liao'
'Yves Journaux'
'Joan Cano'

_publ_section_title
;
 A new enneanuclear nickel(II) cluster with a rectangular face-centered
 trigonal prism structure and cluster glass behavior
;
_journal_name_full Chem.Commun.
_journal_page_first 1015
_journal_paper_doi 10.1039/c1cc16243h
_journal_volume 48
_journal_year 2012
_chemical_formula_moiety 'C56 H88.5 Cl0.50 N36 Ni9 O23'
_chemical_formula_sum 'C56 H88.5 Cl0.5 N36 Ni9 O23'
_chemical_formula_weight 2180.24
_chemical_name_systematic
;
?
;
_space_group_IT_number 167
_symmetry_cell_setting trigonal
_symmetry_space_group_name_Hall '-R 3 2"c'
_symmetry_space_group_name_H-M 'R -3 c :H'
_atom_sites_solution_hydrogens geom
_atom_sites_solution_primary direct
_atom_sites_solution_secondary difmap
_audit_creation_method SHELXL-97
_cell_angle_alpha 90.00
_cell_angle_beta 90.00
_cell_angle_gamma 120.00
_cell_formula_units_Z 6
_cell_length_a 16.455(6)
_cell_length_b 16.455(6)
_cell_length_c 58.56(2)
_cell_measurement_reflns_used 9857
_cell_measurement_temperature 113(2)
_cell_measurement_theta_max 27.9
_cell_measurement_theta_min 2.0
_cell_volume 13732(8)
_computing_cell_refinement CrystalClear
_computing_data_collection CrystalClear
_computing_data_reduction CrystalClear
_computing_publication_material 'CrystalStructure 3.7.0'
_computing_structure_refinement 'SHELXL-97 (Sheldrick, 1997)'
_computing_structure_solution 'SHELXS-97 (Sheldrick, 1990)'
_diffrn_ambient_temperature 113(2)
_diffrn_detector_area_resol_mean 7.31
_diffrn_measured_fraction_theta_full 0.999
_diffrn_measured_fraction_theta_max 0.999
_diffrn_measurement_device_type 'Rigaku Saturn 70CCD'
_diffrn_measurement_method \w
_diffrn_radiation_monochromator multilayer
_diffrn_radiation_source 'rotating anode'
_diffrn_radiation_type MoK\a
_diffrn_radiation_wavelength 0.71070
_diffrn_reflns_av_R_equivalents 0.0585
_diffrn_reflns_av_sigmaI/netI 0.0262
_diffrn_reflns_limit_h_max 21
_diffrn_reflns_limit_h_min -21
_diffrn_reflns_limit_k_max 21
_diffrn_reflns_limit_k_min -21
_diffrn_reflns_limit_l_max 76
_diffrn_reflns_limit_l_min -76
_diffrn_reflns_number 40952
_diffrn_reflns_theta_full 27.88
_diffrn_reflns_theta_max 27.88
_diffrn_reflns_theta_min 1.99
_diffrn_standards_decay_% 0
_diffrn_standards_interval_count 0
_diffrn_standards_interval_time 0
_diffrn_standards_number 0
_exptl_absorpt_coefficient_mu 1.906
_exptl_absorpt_correction_T_max 0.8625
_exptl_absorpt_correction_T_min 0.8035
_exptl_absorpt_correction_type multi-scan
_exptl_absorpt_process_details CrystalClear
_exptl_crystal_colour blue
_exptl_crystal_density_diffrn 1.582
_exptl_crystal_density_method 'not measured'
_exptl_crystal_description block
_exptl_crystal_F_000 6726
_exptl_crystal_size_max 0.12
_exptl_crystal_size_mid 0.10
_exptl_crystal_size_min 0.08
_refine_diff_density_max 1.182
_refine_diff_density_min -0.631
_refine_diff_density_rms 0.111
_refine_ls_extinction_method none
_refine_ls_goodness_of_fit_ref 1.235
_refine_ls_hydrogen_treatment constr
_refine_ls_matrix_type full
_refine_ls_number_parameters 223
_refine_ls_number_reflns 3648
_refine_ls_number_restraints 87
_refine_ls_restrained_S_all 1.243
_refine_ls_R_factor_all 0.0602
_refine_ls_R_factor_gt 0.0574
_refine_ls_shift/su_max 0.001
_refine_ls_shift/su_mean 0.000
_refine_ls_structure_factor_coef Fsqd
_refine_ls_weighting_details 'calc w=1/[\s^2^(Fo^2^)+(0.0603P)^2^+103.4143P] where P=(Fo^2^+2Fc^2^)/3'
_refine_ls_weighting_scheme calc
_refine_ls_wR_factor_gt 0.1443
_refine_ls_wR_factor_ref 0.1462
_reflns_number_gt 3509
_reflns_number_total 3648
_reflns_threshold_expression >2sigma(I)
_cod_data_source_file c1cc16243h.txt
_cod_data_source_block shelxl
_cod_original_cell_volume 13731(9)
_cod_original_sg_symbol_H-M 'R -3 c:H'
_cod_original_formula_sum 'C56 H88.50 Cl0.50 N36 Ni9 O23'
_cod_database_code 7107207

loop_
_symmetry_equiv_pos_as_xyz
'x, y, z'
'-y, x-y, z'
'-x+y, -x, z'
'-x+y, y, z+1/2'
'x, x-y, z+1/2'
'-y, -x, z+1/2'
'x+2/3, y+1/3, z+1/3'
'-y+2/3, x-y+1/3, z+1/3'
'-x+y+2/3, -x+1/3, z+1/3'
'-x+y+2/3, y+1/3, z+5/6'
'x+2/3, x-y+1/3, z+5/6'
'-y+2/3, -x+1/3, z+5/6'
'x+1/3, y+2/3, z+2/3'
'-y+1/3, x-y+2/3, z+2/3'
'-x+y+1/3, -x+2/3, z+2/3'
'-x+y+1/3, y+2/3, z+7/6'
'x+1/3, x-y+2/3, z+7/6'
'-y+1/3, -x+2/3, z+7/6'
'-x, -y, -z'
'y, -x+y, -z'
'x-y, x, -z'
'x-y, -y, -z-1/2'
'-x, -x+y, -z-1/2'
'y, x, -z-1/2'
'-x+2/3, -y+1/3, -z+1/3'
'y+2/3, -x+y+1/3, -z+1/3'
'x-y+2/3, x+1/3, -z+1/3'
'x-y+2/3, -y+1/3, -z-1/6'
'-x+2/3, -x+y+1/3, -z-1/6'
'y+2/3, x+1/3, -z-1/6'
'-x+1/3, -y+2/3, -z+2/3'
'y+1/3, -x+y+2/3, -z+2/3'
'x-y+1/3, x+2/3, -z+2/3'
'x-y+1/3, -y+2/3, -z+1/6'
'-x+1/3, -x+y+2/3, -z+1/6'
'y+1/3, x+2/3, -z+1/6'

loop_
_atom_site_label
_atom_site_type_symbol
_atom_site_fract_x
_atom_site_fract_y
_atom_site_fract_z
_atom_site_U_iso_or_equiv
_atom_site_adp_type
_atom_site_occupancy
_atom_site_symmetry_multiplicity
_atom_site_calc_flag
_atom_site_refinement_flags
_atom_site_disorder_assembly
_atom_site_disorder_group
Ni1 Ni 0.83486(4) 0.3333 0.0833 0.01859(17) Uani 1 2 d S . .
Ni2 Ni 0.87538(3) 0.51190(3) 0.109135(8) 0.02047(16) Uani 1 1 d . . .
N1 N 0.8274(2) 0.5285(3) 0.14105(6) 0.0283(7) Uani 1 1 d . . .
C1 C 0.7178(4) 0.4935(4) 0.16773(8) 0.0417(11) Uani 1 1 d . . .
H1A H 0.6581 0.4705 0.1747 0.050 Uiso 1 1 calc R . .
O1 O 0.89743(17) 0.47405(17) 0.07628(4) 0.0212(5) Uani 1 1 d . . .
H1B H 0.9660 0.5009 0.0733 0.025 Uiso 1 1 calc R . .
N2 N 0.7351(2) 0.4922(3) 0.14540(6) 0.0310(8) Uani 1 1 d . . .
H2B H 0.6913 0.4702 0.1348 0.037 Uiso 1 1 calc R . .
O2 O 0.72003(17) 0.29625(17) 0.05988(4) 0.0175(5) Uani 1 1 d . . .
C2 C 0.8038(4) 0.5348(4) 0.17865(8) 0.0476(13) Uani 1 1 d . . .
H2A H 0.8156 0.5464 0.1945 0.057 Uiso 1 1 calc R . .
N3 N 0.9959(2) 0.6442(2) 0.11220(6) 0.0295(7) Uani 1 1 d . . .
C3 C 0.8695(3) 0.5557(4) 0.16136(8) 0.0411(11) Uani 1 1 d . . .
H3A H 0.9354 0.5853 0.1637 0.049 Uiso 1 1 calc R . .
N4 N 1.0817(3) 0.6654(3) 0.10499(8) 0.0407(10) Uani 1 1 d . . .
H4B H 1.0945 0.6260 0.0979 0.049 Uiso 1 1 calc R . .
C4 C 1.1460(3) 0.7556(4) 0.11000(10) 0.0525(14) Uani 1 1 d . . .
H4A H 1.2112 0.7859 0.1066 0.063 Uiso 1 1 calc R . .
N5 N 0.8956(2) 0.2974(2) 0.05763(6) 0.0243(7) Uani 1 1 d . . .
C5 C 1.1012(4) 0.7950(4) 0.12058(11) 0.0508(13) Uani 1 1 d . . .
H5A H 1.1276 0.8574 0.1261 0.061 Uiso 1 1 calc R . .
N6 N 0.8326(2) 0.2209(2) 0.04513(6) 0.0249(7) Uani 1 1 d . . .
C6 C 1.0069(3) 0.7231(3) 0.12153(10) 0.0437(12) Uani 1 1 d . . .
H6A H 0.9575 0.7298 0.1280 0.052 Uiso 1 1 calc R . .
C7 C 0.8817(3) 0.2009(3) 0.02990(7) 0.0303(8) Uani 1 1 d . . .
H7A H 0.8547 0.1511 0.0191 0.036 Uiso 1 1 calc R . .
C8 C 0.9777(3) 0.2637(3) 0.03224(8) 0.0342(9) Uani 1 1 d . . .
H8A H 1.0278 0.2653 0.0238 0.041 Uiso 1 1 calc R . .
C9 C 0.9832(3) 0.3239(3) 0.04997(8) 0.0316(9) Uani 1 1 d . . .
H9A H 1.0396 0.3753 0.0557 0.038 Uiso 1 1 calc R . .
C10 C 0.6667 0.3333 0.06013(10) 0.0179(11) Uani 1 3 d S . .
Cl1 Cl 0.0000 0.0000 0.09952(11) 0.0269(12) Uani 0.25 3 d SPDU . 1
O3 O 0.0491(10) -0.0489(10) 0.1057(2) 0.039(3) Uani 0.25 1 d PDU A 1
O4 O 0.0000 0.0000 0.07437(17) 0.059(4) Uani 0.25 3 d SPDU B 1
O5 O 0.0482(10) -0.0493(10) 0.0950(3) 0.020(2) Uani 0.20 1 d PU C 2
O6 O -0.0355(6) 0.0463(6) 0.09339(14) 0.0251(18) Uani 0.30 1 d PU D 3
O7 O 0.2299(5) 0.0863(4) 0.08451(11) 0.0481(17) Uani 0.768(17) 1 d PU E 1
O7' O 0.1915(19) 0.0843(15) 0.0925(4) 0.060(4) Uani 0.232(17) 1 d PU E 2

loop_
_atom_site_aniso_label
_atom_site_aniso_U_11
_atom_site_aniso_U_22
_atom_site_aniso_U_33
_atom_site_aniso_U_23
_atom_site_aniso_U_13
_atom_site_aniso_U_12
Ni1 0.0162(2) 0.0176(3) 0.0224(3) -0.0005(2) -0.00025(12) 0.00881(16)
Ni2 0.0174(2) 0.0193(2) 0.0234(3) -0.00353(17) -0.00214(17) 0.00821(19)
N1 0.0257(17) 0.0343(18) 0.0255(16) -0.0066(14) -0.0039(13) 0.0154(15)
C1 0.038(2) 0.060(3) 0.030(2) -0.013(2) 0.0003(18) 0.027(2)
O1 0.0170(12) 0.0186(12) 0.0270(13) -0.0004(10) 0.0027(10) 0.0081(10)
N2 0.0257(17) 0.039(2) 0.0268(17) -0.0099(14) -0.0026(13) 0.0146(15)
O2 0.0170(11) 0.0165(11) 0.0199(12) -0.0012(9) -0.0005(9) 0.0090(9)
C2 0.052(3) 0.078(4) 0.025(2) -0.018(2) -0.009(2) 0.042(3)
N3 0.0200(15) 0.0228(16) 0.0385(19) -0.0071(14) -0.0015(14) 0.0054(13)
C3 0.036(2) 0.058(3) 0.032(2) -0.017(2) -0.0118(19) 0.026(2)
N4 0.0224(17) 0.034(2) 0.057(3) -0.0112(18) 0.0029(16) 0.0067(16)
C4 0.026(2) 0.039(3) 0.070(4) -0.015(3) 0.005(2) -0.001(2)
N5 0.0221(15) 0.0232(15) 0.0288(17) -0.0011(13) 0.0018(13) 0.0123(13)
C5 0.038(3) 0.028(2) 0.072(4) -0.019(2) -0.004(2) 0.005(2)
N6 0.0231(16) 0.0262(16) 0.0292(16) -0.0034(13) 0.0011(13) 0.0152(14)
C6 0.033(2) 0.030(2) 0.062(3) -0.022(2) -0.009(2) 0.0111(19)
C7 0.033(2) 0.034(2) 0.030(2) -0.0039(16) 0.0041(16) 0.0215(18)
C8 0.031(2) 0.036(2) 0.040(2) 0.0032(18) 0.0112(18) 0.0195(19)
C9 0.025(2) 0.032(2) 0.038(2) 0.0036(17) 0.0081(17) 0.0142(17)
C10 0.0185(17) 0.0185(17) 0.017(3) 0.000 0.000 0.0093(8)
Cl1 0.0207(14) 0.0207(14) 0.039(3) 0.000 0.000 0.0103(7)
O3 0.041(5) 0.035(4) 0.046(5) 0.008(4) -0.009(4) 0.022(3)
O4 0.058(4) 0.058(4) 0.060(6) 0.000 0.000 0.029(2)
O5 0.018(4) 0.017(4) 0.032(4) 0.000(3) 0.001(3) 0.013(3)
O6 0.019(3) 0.017(3) 0.016(3) 0.000(3) -0.009(3) -0.008(2)
O7 0.046(3) 0.047(2) 0.054(3) 0.008(2) 0.004(2) 0.025(2)
O7' 0.058(6) 0.064(5) 0.062(6) 0.010(4) 0.005(4) 0.033(4)

loop_
_atom_type_symbol
_atom_type_description
_atom_type_scat_dispersion_real
_atom_type_scat_dispersion_imag
_atom_type_scat_source
C C 0.0033 0.0016 'International Tables Vol C Tables 4.2.6.8 and 6.1.1.4'
H H 0.0000 0.0000 'International Tables Vol C Tables 4.2.6.8 and 6.1.1.4'
N N 0.0061 0.0033 'International Tables Vol C Tables 4.2.6.8 and 6.1.1.4'
O O 0.0106 0.0060 'International Tables Vol C Tables 4.2.6.8 and 6.1.1.4'
Cl Cl 0.1484 0.1585 'International Tables Vol C Tables 4.2.6.8 and 6.1.1.4'
Ni Ni 0.3393 1.1124 'International Tables Vol C Tables 4.2.6.8 and 6.1.1.4'

loop_
_geom_angle_atom_site_label_1
_geom_angle_atom_site_label_2
_geom_angle_atom_site_label_3
_geom_angle
_geom_angle_site_symmetry_1
_geom_angle_site_symmetry_3
N5 Ni1 N5 101.68(19) 34 .
N5 Ni1 O1 86.74(12) 34 .
N5 Ni1 O1 97.80(12) . .
N5 Ni1 O1 97.80(12) 34 34
N5 Ni1 O1 86.74(12) . 34
O1 Ni1 O1 172.84(14) . 34
N5 Ni1 O2 86.31(11) 34 34
N5 Ni1 O2 171.87(11) . 34
O1 Ni1 O2 80.98(10) . 34
O1 Ni1 O2 93.74(10) 34 34
N5 Ni1 O2 171.88(11) 34 .
N5 Ni1 O2 86.30(11) . .
O1 Ni1 O2 93.74(10) . .
O1 Ni1 O2 80.99(10) 34 .
O2 Ni1 O2 85.76(13) 34 .
O1 Ni2 N6 167.59(12) 36_545 34
O1 Ni2 N3 92.43(12) 36_545 .
N6 Ni2 N3 91.77(13) 34 .
O1 Ni2 N1 95.94(12) 36_545 .
N6 Ni2 N1 95.68(14) 34 .
N3 Ni2 N1 90.62(14) . .
O1 Ni2 O1 81.08(11) 36_545 .
N6 Ni2 O1 86.70(12) 34 .
N3 Ni2 O1 99.89(12) . .
N1 Ni2 O1 169.16(12) . .
O1 Ni2 O2 91.78(10) 36_545 34
N6 Ni2 O2 83.86(11) 34 34
N3 Ni2 O2 175.62(12) . 34
N1 Ni2 O2 90.13(12) . 34
O1 Ni2 O2 79.59(9) . 34
C3 N1 N2 105.1(3) . .
C3 N1 Ni2 132.1(3) . .
N2 N1 Ni2 121.6(3) . .
N2 C1 C2 106.6(4) . .
N2 C1 H1A 126.7 . .
C2 C1 H1A 126.7 . .
Ni2 O1 Ni1 128.06(13) 36_545 .
Ni2 O1 Ni2 98.47(11) 36_545 .
Ni1 O1 Ni2 94.95(10) . .
Ni2 O1 H1B 110.7 36_545 .
Ni1 O1 H1B 110.7 . .
Ni2 O1 H1B 110.7 . .
C1 N2 N1 112.2(4) . .
C1 N2 H2B 123.9 . .
N1 N2 H2B 123.9 . .
C10 O2 Ni1 124.2(3) . .
C10 O2 Ni2 135.21(16) . 34
Ni1 O2 Ni2 90.19(9) . 34
C1 C2 C3 105.2(4) . .
C1 C2 H2A 127.4 . .
C3 C2 H2A 127.4 . .
C6 N3 N4 105.2(4) . .
C6 N3 Ni2 130.0(3) . .
N4 N3 Ni2 124.7(3) . .
N1 C3 C2 110.9(4) . .
N1 C3 H3A 124.6 . .
C2 C3 H3A 124.6 . .
N3 N4 C4 111.1(4) . .
N3 N4 H4B 124.4 . .
C4 N4 H4B 124.4 . .
C5 C4 N4 108.1(4) . .
C5 C4 H4A 126.0 . .
N4 C4 H4A 126.0 . .
C9 N5 N6 108.2(3) . .
C9 N5 Ni1 137.9(3) . .
N6 N5 Ni1 113.7(2) . .
C4 C5 C6 104.6(4) . .
C4 C5 H5A 127.7 . .
C6 C5 H5A 127.7 . .
C7 N6 N5 107.9(3) . .
C7 N6 Ni2 136.4(3) . 34
N5 N6 Ni2 114.6(2) . 34
N3 C6 C5 110.9(4) . .
N3 C6 H6A 124.5 . .
C5 C6 H6A 124.5 . .
N6 C7 C8 110.3(4) . .
N6 C7 H7A 124.8 . .
C8 C7 H7A 124.8 . .
C7 C8 C9 104.2(4) . .
C7 C8 H8A 127.9 . .
C9 C8 H8A 127.9 . .
N5 C9 C8 109.4(4) . .
N5 C9 H9A 125.3 . .
C8 C9 H9A 125.3 . .
O2 C10 O2 119.986(16) . 3_665
O2 C10 O2 119.989(16) . 2_655
O2 C10 O2 119.988(16) 3_665 2_655
O3 Cl1 O3 114.0(5) 2 .
O3 Cl1 O3 114.0(5) 2 3
O3 Cl1 O3 114.0(5) . 3
O3 Cl1 O4 104.4(6) 2 .
O3 Cl1 O4 104.4(6) . .
O3 Cl1 O4 104.4(6) 3 .

loop_
_geom_bond_atom_site_label_1
_geom_bond_atom_site_label_2
_geom_bond_distance
_geom_bond_site_symmetry_2
Ni1 N5 2.050(3) 34
Ni1 N5 2.050(3) .
Ni1 O1 2.051(3) .
Ni1 O1 2.051(3) 34
Ni1 O2 2.162(2) 34
Ni1 O2 2.162(2) .
Ni2 O1 2.038(3) 36_545
Ni2 N6 2.068(3) 34
Ni2 N3 2.095(3) .
Ni2 N1 2.099(3) .
Ni2 O1 2.109(3) .
Ni2 O2 2.167(3) 34
N1 C3 1.336(5) .
N1 N2 1.350(5) .
C1 N2 1.340(6) .
C1 C2 1.383(7) .
C1 H1A 0.9500 .
O1 Ni2 2.038(3) 36_545
O1 H1B 1.0000 .
N2 H2B 0.8800 .
O2 C10 1.296(2) .
O2 Ni2 2.167(3) 34
C2 C3 1.393(7) .
C2 H2A 0.9500 .
N3 C6 1.336(6) .
N3 N4 1.341(5) .
C3 H3A 0.9500 .
N4 C4 1.356(6) .
N4 H4B 0.8800 .
C4 C5 1.351(8) .
C4 H4A 0.9500 .
N5 C9 1.358(5) .
N5 N6 1.374(4) .
C5 C6 1.405(7) .
C5 H5A 0.9500 .
N6 C7 1.350(5) .
N6 Ni2 2.067(3) 34
C6 H6A 0.9500 .
C7 C8 1.397(6) .
C7 H7A 0.9500 .
C8 C9 1.407(6) .
C8 H8A 0.9500 .
C9 H9A 0.9500 .
C10 O2 1.296(2) 3_665
C10 O2 1.296(2) 2_655
Cl1 O3 1.442(8) 2
Cl1 O3 1.442(8) .
Cl1 O3 1.442(8) 3
Cl1 O4 1.473(9) .

loop_
_geom_torsion_atom_site_label_1
_geom_torsion_atom_site_label_2
_geom_torsion_atom_site_label_3
_geom_torsion_atom_site_label_4
_geom_torsion
_geom_torsion_site_symmetry_1
_geom_torsion_site_symmetry_4
O1 Ni2 N1 C3 -140.7(4) 36_545 .
N6 Ni2 N1 C3 43.7(5) 34 .
N3 Ni2 N1 C3 -48.2(5) . .
O1 Ni2 N1 C3 145.9(6) . .
O2 Ni2 N1 C3 127.5(4) 34 .
O1 Ni2 N1 N2 53.9(3) 36_545 .
N6 Ni2 N1 N2 -121.8(3) 34 .
N3 Ni2 N1 N2 146.4(3) . .
O1 Ni2 N1 N2 -19.5(9) . .
O2 Ni2 N1 N2 -37.9(3) 34 .
N5 Ni1 O1 Ni2 -162.83(18) 34 36_545
N5 Ni1 O1 Ni2 95.82(17) . 36_545
O1 Ni1 O1 Ni2 -33.24(14) 34 36_545
O2 Ni1 O1 Ni2 -76.05(16) 34 36_545
O2 Ni1 O1 Ni2 9.05(16) . 36_545
N5 Ni1 O1 Ni2 -58.03(12) 34 .
N5 Ni1 O1 Ni2 -159.38(12) . .
O1 Ni1 O1 Ni2 71.56(8) 34 .
O2 Ni1 O1 Ni2 28.75(9) 34 .
O2 Ni1 O1 Ni2 113.85(10) . .
O1 Ni2 O1 Ni2 7.38(14) 36_545 36_545
N6 Ni2 O1 Ni2 -174.77(12) 34 36_545
N3 Ni2 O1 Ni2 -83.54(13) . 36_545
N1 Ni2 O1 Ni2 82.1(7) . 36_545
O2 Ni2 O1 Ni2 100.87(11) 34 36_545
O1 Ni2 O1 Ni1 -122.30(6) 36_545 .
N6 Ni2 O1 Ni1 55.55(12) 34 .
N3 Ni2 O1 Ni1 146.77(12) . .
N1 Ni2 O1 Ni1 -47.5(7) . .
O2 Ni2 O1 Ni1 -28.81(9) 34 .
C2 C1 N2 N1 1.3(6) . .
C3 N1 N2 C1 -1.6(5) . .
Ni2 N1 N2 C1 167.2(3) . .
N5 Ni1 O2 C10 39.5(9) 34 .
N5 Ni1 O2 C10 -151.2(3) . .
O1 Ni1 O2 C10 -53.6(3) . .
O1 Ni1 O2 C10 121.6(3) 34 .
O2 Ni1 O2 C10 27.1(2) 34 .
N5 Ni1 O2 Ni2 -109.8(8) 34 34
N5 Ni1 O2 Ni2 59.48(11) . 34
O1 Ni1 O2 Ni2 157.07(9) . 34
O1 Ni1 O2 Ni2 -27.80(9) 34 34
O2 Ni1 O2 Ni2 -122.27(12) 34 34
N2 C1 C2 C3 -0.5(6) . .
O1 Ni2 N3 C6 60.1(4) 36_545 .
N6 Ni2 N3 C6 -131.5(4) 34 .
N1 Ni2 N3 C6 -35.8(5) . .
O1 Ni2 N3 C6 141.5(4) . .
O2 Ni2 N3 C6 -135.7(15) 34 .
O1 Ni2 N3 N4 -121.1(4) 36_545 .
N6 Ni2 N3 N4 47.2(4) 34 .
N1 Ni2 N3 N4 142.9(4) . .
O1 Ni2 N3 N4 -39.7(4) . .
O2 Ni2 N3 N4 43.1(18) 34 .
N2 N1 C3 C2 1.3(6) . .
Ni2 N1 C3 C2 -165.9(4) . .
C1 C2 C3 N1 -0.6(7) . .
C6 N3 N4 C4 1.0(6) . .
Ni2 N3 N4 C4 -178.0(4) . .
N3 N4 C4 C5 -0.6(7) . .
N5 Ni1 N5 C9 -33.6(4) 34 .
O1 Ni1 N5 C9 54.7(4) . .
O1 Ni1 N5 C9 -130.9(4) 34 .
O2 Ni1 N5 C9 135.5(7) 34 .
O2 Ni1 N5 C9 148.0(4) . .
N5 Ni1 N5 N6 140.8(3) 34 .
O1 Ni1 N5 N6 -131.0(2) . .
O1 Ni1 N5 N6 43.5(2) 34 .
O2 Ni1 N5 N6 -50.1(9) 34 .
O2 Ni1 N5 N6 -37.7(2) . .
N4 C4 C5 C6 0.0(7) . .
C9 N5 N6 C7 0.0(4) . .
Ni1 N5 N6 C7 -176.0(3) . .
C9 N5 N6 Ni2 170.0(3) . 34
Ni1 N5 N6 Ni2 -6.0(3) . 34
N4 N3 C6 C5 -1.0(6) . .
Ni2 N3 C6 C5 177.9(4) . .
C4 C5 C6 N3 0.7(7) . .
N5 N6 C7 C8 0.3(5) . .
Ni2 N6 C7 C8 -166.5(3) 34 .
N6 C7 C8 C9 -0.4(5) . .
N6 N5 C9 C8 -0.3(5) . .
Ni1 N5 C9 C8 174.3(3) . .
C7 C8 C9 N5 0.4(5) . .
Ni1 O2 C10 O2 -130.3(4) . 3_665
Ni2 O2 C10 O2 3.4(8) 34 3_665
Ni1 O2 C10 O2 52.0(6) . 2_655
Ni2 O2 C10 O2 -174.36(19) 34 2_655
